data_7134120
loop_
_publ_author_name
'Chen, Xi-Meng'
'Chi, Jing-Xian'
'Li, Yin-Yin'
'Ge, Yi-Wen'
'Wang, Peng'
'Wang, Hongju'
'Jiang, Kai'
'Ma, Yan-Na'
'Chen, Xuenian'

_publ_section_title
;
 Synthesis, structures, and optical properties of N-heterocycle and amino
 acid ester-coordinated B3H7
;
_journal_name_full 'Chemical Communications'
_journal_paper_doi 10.1039/D4CC05845C
_journal_year 2025
_chemical_formula_moiety 'C6 H20 B3 N O2'
_chemical_formula_sum 'C6 H20 B3 N O2'
_chemical_formula_weight 170.66
_space_group_crystal_system monoclinic
_space_group_IT_number 14
_space_group_name_Hall '-P 2ybc'
_space_group_name_H-M_alt 'P 1 21/c 1'
_atom_sites_solution_hydrogens mixed
_audit_creation_date 2024-12-25
_audit_creation_method
;
Olex2 1.5
(compiled 2022.04.07 svn.rca3783a0 for OlexSys, GUI svn.r6498)
;
_audit_update_record
;
2024-12-25 deposited with the CCDC.	2025-01-06 downloaded from the CCDC.
;
_cell_angle_alpha 90
_cell_angle_beta 91.852(9)
_cell_angle_gamma 90
_cell_formula_units_Z 4
_cell_length_a 8.6344(9)
_cell_length_b 18.1239(16)
_cell_length_c 7.5131(7)
_cell_measurement_reflns_used 1837
_cell_measurement_temperature 293(2)
_cell_measurement_theta_max 70.5420
_cell_measurement_theta_min 5.0850
_cell_volume 1175.10(19)
_computing_cell_refinement 'CrysAlisPro 1.171.43.139a (Rigaku OD, 2024)'
_computing_data_collection 'CrysAlisPro 1.171.43.139a (Rigaku OD, 2024)'
_computing_data_reduction 'CrysAlisPro 1.171.43.139a (Rigaku OD, 2024)'
_computing_molecular_graphics 'Olex2 1.5 (Dolomanov et al., 2009)'
_computing_publication_material 'Olex2 1.5 (Dolomanov et al., 2009)'
_computing_structure_refinement 'SHELXL 2019/1 (Sheldrick, 2015)'
_computing_structure_solution 'SHELXT 2018/2 (Sheldrick, 2018)'
_diffrn_ambient_temperature 298.00
_diffrn_detector_area_resol_mean 8.0521
_diffrn_detector_type EosS2
_diffrn_measured_fraction_theta_full 0.993
_diffrn_measured_fraction_theta_max 0.966
_diffrn_measurement_details
;
List of Runs (angles in degrees, time in seconds):

  # Type    Start    End  Width  t~exp~   \w     \q     \k     \f   Frames
#--------------------------------------------------------------------------
  1  \w    -79.00 -46.00   1.00    1.27    --  -35.37 -23.00  -2.00   33
  2  \w    -33.00   3.00   1.00    1.27    --  -35.37  23.00 162.00   36
  3  \w      9.00  35.00   1.00    1.27    --  -35.37  23.00 162.00   26
  4  \w    -61.00 -36.00   1.00    1.27    --  -35.37  23.00 162.00   25
  5  \w     81.00 108.00   1.00    5.06    --  106.81 -23.00  -2.00   27
  6  \w     92.00 152.00   1.00    5.06    --  106.81  23.00 162.00   60
  7  \w   -102.00 -19.00   1.00    1.27    --  -35.37 -57.00-180.00   83
  8  \w     63.00 107.00   1.00    1.27    --   35.37 178.00-150.00   44
  9  \w    -11.00  14.00   1.00    1.27    --   35.37 -23.00  -2.00   25
 10  \w     34.00  59.00   1.00    1.27    --   35.37  23.00 162.00   25
 11  \w     77.00 108.00   1.00    1.27    --   35.37-178.00 -30.00   31
 12  \w     61.00 108.00   1.00    1.27    --   35.37-178.00 -60.00   47
 13  \w     67.00  93.00   1.00    1.27    --   35.37 178.00   0.00   26
 14  \w     51.00 125.00   1.00    5.06    --  106.81 -61.00  60.00   74
 15  \w     42.00 122.00   1.00    5.06    --  106.81 -45.00 -30.00   80
 16  \w     44.00 124.00   1.00    5.06    --  106.81 -61.00 150.00   80
 17  \w     41.00 104.00   1.00    5.06    --  106.81-111.00 -60.00   63
 18  \w     85.00 134.00   1.00    5.06    --  106.81  30.00  30.00   49
 19  \w     50.00  75.00   1.00    5.06    --  106.81-111.00  90.00   25
 20  \w     73.00  98.00   1.00    5.06    --  106.81 -94.00 150.00   25
;
_diffrn_measurement_device 'four-circle diffractometer'
_diffrn_measurement_device_type 'SuperNova, Dual, Cu at home/near, EosS2'
_diffrn_measurement_method '\w scans'
_diffrn_radiation_type CuK\a
_diffrn_radiation_wavelength 1.54184
_diffrn_reflns_av_R_equivalents 0.0361
_diffrn_reflns_av_unetI/netI 0.0445
_diffrn_reflns_Laue_measured_fraction_full 0.993
_diffrn_reflns_Laue_measured_fraction_max 0.966
_diffrn_reflns_limit_h_max 9
_diffrn_reflns_limit_h_min -10
_diffrn_reflns_limit_k_max 13
_diffrn_reflns_limit_k_min -22
_diffrn_reflns_limit_l_max 8
_diffrn_reflns_limit_l_min -8
_diffrn_reflns_number 4533
_diffrn_reflns_point_group_measured_fraction_full 0.993
_diffrn_reflns_point_group_measured_fraction_max 0.966
_diffrn_reflns_theta_full 67.684
_diffrn_reflns_theta_max 71.293
_diffrn_reflns_theta_min 4.880
_exptl_absorpt_coefficient_mu 0.496
_exptl_absorpt_correction_T_max 1.00000
_exptl_absorpt_correction_T_min 0.50762
_exptl_absorpt_correction_type multi-scan
_exptl_absorpt_process_details
;
CrysAlisPro 1.171.43.139a (Rigaku Oxford Diffraction, 2024)
Empirical absorption correction using spherical harmonics,
implemented in SCALE3 ABSPACK scaling algorithm.
;
_exptl_crystal_colour 'clear light colourless'
_exptl_crystal_colour_lustre clear
_exptl_crystal_colour_modifier light
_exptl_crystal_colour_primary colourless
_exptl_crystal_density_diffrn 0.965
_exptl_crystal_description block
_exptl_crystal_F_000 376
_exptl_crystal_size_max 0.014
_exptl_crystal_size_mid 0.012
_exptl_crystal_size_min 0.01
_refine_diff_density_max 0.290
_refine_diff_density_min -0.360
_refine_diff_density_rms 0.055
_refine_ls_extinction_method none
_refine_ls_goodness_of_fit_ref 1.053
_refine_ls_hydrogen_treatment mixed
_refine_ls_matrix_type full
_refine_ls_number_parameters 148
_refine_ls_number_reflns 2207
_refine_ls_number_restraints 0
_refine_ls_restrained_S_all 1.053
_refine_ls_R_factor_all 0.0998
_refine_ls_R_factor_gt 0.0822
_refine_ls_shift/su_max 0.000
_refine_ls_shift/su_mean 0.000
_refine_ls_structure_factor_coef Fsqd
_refine_ls_weighting_details 'w=1/[\s^2^(Fo^2^)+(0.1709P)^2^+0.0214P] where P=(Fo^2^+2Fc^2^)/3'
_refine_ls_weighting_scheme calc
_refine_ls_wR_factor_gt 0.2398
_refine_ls_wR_factor_ref 0.2685
_reflns_Friedel_coverage 0.000
_reflns_number_gt 1580
_reflns_number_total 2207
_reflns_threshold_expression 'I > 2\s(I)'
_cod_data_source_file d4cc05845c2.cif
_cod_data_source_block 20241125-cjx_auto
_cod_database_code 7134120
_shelx_shelxl_version_number 2019/1
_shelx_space_group_comment
;
The symmetry employed for this shelxl refinement is uniquely defined
by the following loop, which should always be used as a source of
symmetry information in preference to the above space-group names.
They are only intended as comments.
;
_shelx_estimated_absorpt_t_max 0.995
_shelx_estimated_absorpt_t_min 0.993
_olex2_refinement_description
;
1. Fixed Uiso
 At 1.2 times of:
  All C(H,H) groups
 At 1.5 times of:
  All C(H,H,H) groups
2.a Secondary CH2 refined with riding coordinates:
 C1(H1C,H1D)
2.b Idealised Me refined as rotating group:
 C4(H4A,H4B,H4C), C5(H5A,H5B,H5C), C6(H6A,H6B,H6C)
;
_olex2_submission_special_instructions 'No special instructions were received'
_oxdiff_exptl_absorpt_empirical_details
;
Empirical correction (ABSPACK) includes:
- Absorption correction using spherical harmonics
- Frame scaling
;

loop_
_space_group_symop_operation_xyz
'x, y, z'
'-x, y+1/2, -z+1/2'
'-x, -y, -z'
'x, -y-1/2, z-1/2'

loop_
_atom_site_label
_atom_site_type_symbol
_atom_site_fract_x
_atom_site_fract_y
_atom_site_fract_z
_atom_site_U_iso_or_equiv
_atom_site_adp_type
_atom_site_occupancy
_atom_site_site_symmetry_order
_atom_site_calc_flag
_atom_site_refinement_flags_posn
_atom_site_refinement_flags_adp
_atom_site_refinement_flags_occupancy
_atom_site_disorder_assembly
_atom_site_disorder_group
O1 O 0.2731(2) 0.26111(11) 0.8392(2) 0.0738(6) Uani 1 1 d . . . . .
O2 O 0.3515(2) 0.36257(9) 0.6955(2) 0.0609(5) Uani 1 1 d . . . . .
N1 N 0.1053(2) 0.36535(12) 0.4732(3) 0.0563(6) Uani 1 1 d . . . . .
H1A H 0.171(4) 0.3438(17) 0.403(4) 0.060(7) Uiso 1 1 d . . . . .
H1B H 0.149(4) 0.4112(18) 0.503(4) 0.076(9) Uiso 1 1 d . . . . .
C1 C 0.0978(3) 0.32170(14) 0.6377(3) 0.0597(6) Uani 1 1 d . . . . .
H1C H 0.054521 0.273670 0.608330 0.072 Uiso 1 1 calc R U . . .
H1D H 0.027446 0.345923 0.717058 0.072 Uiso 1 1 calc R U . . .
C2 C 0.2514(3) 0.31066(13) 0.7357(3) 0.0572(6) Uani 1 1 d . . . . .
C3 C 0.5057(3) 0.36913(14) 0.7907(4) 0.0645(7) Uani 1 1 d . . . . .
C4 C 0.6023(4) 0.30125(18) 0.7534(4) 0.0814(9) Uani 1 1 d . . . . .
H4A H 0.556464 0.258910 0.807565 0.122 Uiso 1 1 calc R U . . .
H4B H 0.705508 0.308138 0.801825 0.122 Uiso 1 1 calc R U . . .
H4C H 0.605954 0.293752 0.627078 0.122 Uiso 1 1 calc R U . . .
C5 C 0.4816(4) 0.3817(2) 0.9859(4) 0.0823(9) Uani 1 1 d . . . . .
H5A H 0.405105 0.419484 1.000111 0.123 Uiso 1 1 calc R U . . .
H5B H 0.577499 0.396788 1.042969 0.123 Uiso 1 1 calc R U . . .
H5C H 0.446749 0.336742 1.039211 0.123 Uiso 1 1 calc R U . . .
C6 C 0.5725(4) 0.43715(19) 0.7052(5) 0.0891(10) Uani 1 1 d . . . . .
H6A H 0.588279 0.427657 0.581412 0.134 Uiso 1 1 calc R U . . .
H6B H 0.669729 0.449321 0.763475 0.134 Uiso 1 1 calc R U . . .
H6C H 0.501782 0.477635 0.716518 0.134 Uiso 1 1 calc R U . . .
B1 B -0.0567(3) 0.37156(17) 0.3643(4) 0.0635(7) Uani 1 1 d . . . . .
H1E H -0.095(5) 0.315(2) 0.326(5) 0.108(12) Uiso 1 1 d . . . . .
H1F H -0.129(4) 0.395(2) 0.455(5) 0.091(10) Uiso 1 1 d . . . . .
B2 B -0.0799(6) 0.4600(2) 0.2507(5) 0.0918(12) Uani 1 1 d . . . . .
H2A H -0.005(5) 0.497(2) 0.317(6) 0.105(12) Uiso 1 1 d . . . . .
H2B H -0.207(7) 0.480(4) 0.231(9) 0.18(2) Uiso 1 1 d . . . . .
H2C H -0.033(4) 0.449(2) 0.092(5) 0.098(11) Uiso 1 1 d . . . . .
B3 B -0.0262(5) 0.3845(2) 0.1283(4) 0.0800(10) Uani 1 1 d . . . . .
H3A H -0.125(5) 0.360(2) 0.039(5) 0.103(12) Uiso 1 1 d . . . . .
H3B H 0.094(6) 0.370(2) 0.126(7) 0.122(15) Uiso 1 1 d . . . . .

loop_
_atom_site_aniso_label
_atom_site_aniso_U_11
_atom_site_aniso_U_22
_atom_site_aniso_U_33
_atom_site_aniso_U_23
_atom_site_aniso_U_13
_atom_site_aniso_U_12
O1 0.0835(13) 0.0699(11) 0.0664(11) 0.0191(9) -0.0215(9) -0.0121(9)
O2 0.0623(10) 0.0586(9) 0.0606(9) 0.0062(7) -0.0145(8) -0.0042(7)
N1 0.0561(11) 0.0598(11) 0.0524(10) 0.0022(8) -0.0090(8) 0.0016(9)
C1 0.0603(13) 0.0639(13) 0.0543(11) 0.0043(10) -0.0084(9) -0.0046(11)
C2 0.0684(14) 0.0552(12) 0.0473(11) -0.0001(9) -0.0104(9) -0.0037(10)
C3 0.0610(14) 0.0645(14) 0.0670(14) -0.0048(11) -0.0157(11) -0.0002(11)
C4 0.0727(16) 0.0832(18) 0.0869(18) -0.0140(16) -0.0195(14) 0.0118(14)
C5 0.0834(18) 0.0918(19) 0.0703(16) -0.0215(15) -0.0201(14) -0.0049(16)
C6 0.0745(17) 0.087(2) 0.105(2) 0.0058(18) -0.0064(16) -0.0158(16)
B1 0.0548(13) 0.0691(17) 0.0655(15) 0.0006(13) -0.0139(12) 0.0040(12)
B2 0.118(3) 0.076(2) 0.079(2) -0.0008(17) -0.032(2) 0.025(2)
B3 0.091(2) 0.089(2) 0.0581(15) 0.0002(15) -0.0212(15) 0.0150(19)

loop_
_atom_type_symbol
_atom_type_description
_atom_type_scat_dispersion_real
_atom_type_scat_dispersion_imag
_atom_type_scat_source
C C 0.0181 0.0091 'International Tables Vol C Tables 4.2.6.8 and 6.1.1.4'
H H 0.0000 0.0000 'International Tables Vol C Tables 4.2.6.8 and 6.1.1.4'
B B 0.0090 0.0039 'International Tables Vol C Tables 4.2.6.8 and 6.1.1.4'
N N 0.0311 0.0180 'International Tables Vol C Tables 4.2.6.8 and 6.1.1.4'
O O 0.0492 0.0322 'International Tables Vol C Tables 4.2.6.8 and 6.1.1.4'

loop_
_geom_angle_atom_site_label_1
_geom_angle_atom_site_label_2
_geom_angle_atom_site_label_3
_geom_angle
_geom_angle_site_symmetry_1
_geom_angle_site_symmetry_3
_geom_angle_publ_flag
C2 O2 C3 121.80(18) . . ?
H1A N1 H1B 106(3) . . ?
C1 N1 H1A 108.2(19) . . ?
C1 N1 H1B 108(2) . . ?
C1 N1 B1 113.94(19) . . ?
B1 N1 H1A 107.2(19) . . ?
B1 N1 H1B 113(2) . . ?
N1 C1 H1C 108.6 . . ?
N1 C1 H1D 108.6 . . ?
N1 C1 C2 114.81(19) . . ?
H1C C1 H1D 107.5 . . ?
C2 C1 H1C 108.6 . . ?
C2 C1 H1D 108.6 . . ?
O1 C2 O2 126.4(2) . . ?
O1 C2 C1 122.1(2) . . ?
O2 C2 C1 111.45(19) . . ?
O2 C3 C4 109.5(2) . . ?
O2 C3 C5 109.2(2) . . ?
O2 C3 C6 102.0(2) . . ?
C5 C3 C4 113.4(3) . . ?
C5 C3 C6 110.9(3) . . ?
C6 C3 C4 111.3(3) . . ?
C3 C4 H4A 109.5 . . ?
C3 C4 H4B 109.5 . . ?
C3 C4 H4C 109.5 . . ?
H4A C4 H4B 109.5 . . ?
H4A C4 H4C 109.5 . . ?
H4B C4 H4C 109.5 . . ?
C3 C5 H5A 109.5 . . ?
C3 C5 H5B 109.5 . . ?
C3 C5 H5C 109.5 . . ?
H5A C5 H5B 109.5 . . ?
H5A C5 H5C 109.5 . . ?
H5B C5 H5C 109.5 . . ?
C3 C6 H6A 109.5 . . ?
C3 C6 H6B 109.5 . . ?
C3 C6 H6C 109.5 . . ?
H6A C6 H6B 109.5 . . ?
H6A C6 H6C 109.5 . . ?
H6B C6 H6C 109.5 . . ?
N1 B1 H1E 108(2) . . ?
N1 B1 H1F 103(2) . . ?
N1 B1 B2 112.4(2) . . ?
N1 B1 B3 110.8(2) . . ?
H1E B1 H1F 112(3) . . ?
B2 B1 H1E 131(2) . . ?
B2 B1 H1F 84(2) . . ?
B3 B1 H1E 85(2) . . ?
B3 B1 H1F 135(2) . . ?
B3 B1 B2 56.4(2) . . ?
B1 B2 H2A 107(2) . . ?
B1 B2 H2B 115(3) . . ?
B1 B2 H2C 105.3(17) . . ?
H2A B2 H2B 115(4) . . ?
H2A B2 H2C 110(3) . . ?
H2B B2 H2C 104(3) . . ?
B3 B2 B1 61.6(2) . . ?
B3 B2 H2A 126(2) . . ?
B3 B2 H2B 117(3) . . ?
B3 B2 H2C 44.2(16) . . ?
B1 B3 H2C 109.8(19) . . ?
B1 B3 H3A 112.5(19) . . ?
B1 B3 H3B 99(3) . . ?
B2 B3 B1 62.0(2) . . ?
B2 B3 H2C 48.3(19) . . ?
B2 B3 H3A 114(2) . . ?
B2 B3 H3B 119(3) . . ?
H2C B3 H3A 102(3) . . ?
H2C B3 H3B 106(3) . . ?
H3A B3 H3B 126(3) . . ?

loop_
_geom_bond_atom_site_label_1
_geom_bond_atom_site_label_2
_geom_bond_distance
_geom_bond_site_symmetry_2
_geom_bond_publ_flag
O1 C2 1.199(3) . ?
O2 C2 1.319(3) . ?
O2 C3 1.496(3) . ?
N1 H1A 0.88(3) . ?
N1 H1B 0.94(3) . ?
N1 C1 1.471(3) . ?
N1 B1 1.601(3) . ?
C1 H1C 0.9700 . ?
C1 H1D 0.9700 . ?
C1 C2 1.509(3) . ?
C3 C4 1.517(4) . ?
C3 C5 1.506(4) . ?
C3 C6 1.513(4) . ?
C4 H4A 0.9600 . ?
C4 H4B 0.9600 . ?
C4 H4C 0.9600 . ?
C5 H5A 0.9600 . ?
C5 H5B 0.9600 . ?
C5 H5C 0.9600 . ?
C6 H6A 0.9600 . ?
C6 H6B 0.9600 . ?
C6 H6C 0.9600 . ?
B1 H1E 1.11(4) . ?
B1 H1F 1.03(4) . ?
B1 B2 1.824(5) . ?
B1 B3 1.817(5) . ?
B2 H2A 1.05(4) . ?
B2 H2B 1.17(6) . ?
B2 H2C 1.29(4) . ?
B2 B3 1.722(6) . ?
B3 H2C 1.20(4) . ?
B3 H3A 1.16(4) . ?
B3 H3B 1.07(5) . ?

loop_
_geom_torsion_atom_site_label_1
_geom_torsion_atom_site_label_2
_geom_torsion_atom_site_label_3
_geom_torsion_atom_site_label_4
_geom_torsion
_geom_torsion_site_symmetry_1
_geom_torsion_site_symmetry_2
_geom_torsion_site_symmetry_3
_geom_torsion_site_symmetry_4
_geom_torsion_publ_flag
N1 C1 C2 O1 -158.5(2) . . . . ?
N1 C1 C2 O2 23.2(3) . . . . ?
N1 B1 B2 B3 100.8(3) . . . . ?
N1 B1 B3 B2 -103.7(3) . . . . ?
C1 N1 B1 B2 146.4(2) . . . . ?
C1 N1 B1 B3 -152.4(2) . . . . ?
C2 O2 C3 C4 64.6(3) . . . . ?
C2 O2 C3 C5 -60.0(3) . . . . ?
C2 O2 C3 C6 -177.4(2) . . . . ?
C3 O2 C2 O1 -5.5(4) . . . . ?
C3 O2 C2 C1 172.75(19) . . . . ?
B1 N1 C1 C2 175.9(2) . . . . ?
